data_7059792
loop_
_publ_author_name
'Song, Li-Cheng'
'Chen, Wei'
'Feng, Li'

_publ_section_title
;
 Two heterodinuclear NiFe-based sulfenate complexes mimicking an
 S-oxygenated intermediate of an O2-tolerant [NiFe]-H2ase: synthesis,
 structures, and reactivity
;
_journal_issue 33
_journal_name_full 'New Journal of Chemistry'
_journal_page_first 14015
_journal_page_last 14023
_journal_paper_doi 10.1039/D0NJ02586K
_journal_volume 44
_journal_year 2020
_chemical_formula_moiety 'C13 H26 I4 N2 Ni S2'
_chemical_formula_sum 'C13 H26 I4 N2 Ni S2'
_chemical_formula_weight 840.79
_space_group_crystal_system orthorhombic
_space_group_IT_number 62
_space_group_name_Hall '-P 2ac 2n'
_space_group_name_H-M_alt 'P n m a'
_atom_sites_solution_hydrogens geom
_atom_sites_solution_primary dual
_audit_creation_date 2018-11-27
_audit_creation_method
;
Olex2 1.2
(compiled 2018.05.29 svn.r3508 for OlexSys, GUI svn.r5506)
;
_audit_update_record
;
2020-04-20 deposited with the CCDC.	2020-07-20 downloaded from the CCDC.
;
_cell_angle_alpha 90
_cell_angle_beta 90
_cell_angle_gamma 90
_cell_formula_units_Z 4
_cell_length_a 14.938(3)
_cell_length_b 19.323(4)
_cell_length_c 8.0820(16)
_cell_measurement_reflns_used 5759
_cell_measurement_temperature 113.1500
_cell_measurement_theta_max 27.8984
_cell_measurement_theta_min 2.7271
_cell_volume 2332.8(8)
_computing_cell_refinement 'CrystalClear (Rigaku Inc., 2008)'
_computing_data_collection 'CrystalClear (Rigaku Inc., 2008)'
_computing_data_reduction 'CrystalClear (Rigaku Inc., 2008)'
_computing_molecular_graphics 'Olex2 (Dolomanov et al., 2009)'
_computing_publication_material 'Olex2 (Dolomanov et al., 2009)'
_computing_structure_refinement 'ShelXL (Sheldrick, 2015)'
_computing_structure_solution 'ShelXT (Sheldrick, 2015)'
_diffrn_ambient_temperature 113.1500
_diffrn_measured_fraction_theta_full 1.000
_diffrn_measured_fraction_theta_max 0.998
_diffrn_measurement_device_type 'Bruker P4'
_diffrn_measurement_method '\w scans'
_diffrn_radiation_monochromator graphite
_diffrn_radiation_type MoK\a
_diffrn_radiation_wavelength 0.71073
_diffrn_reflns_av_R_equivalents 0.0583
_diffrn_reflns_av_unetI/netI 0.0300
_diffrn_reflns_Laue_measured_fraction_full 1.000
_diffrn_reflns_Laue_measured_fraction_max 0.998
_diffrn_reflns_limit_h_max 19
_diffrn_reflns_limit_h_min -19
_diffrn_reflns_limit_k_max 25
_diffrn_reflns_limit_k_min -25
_diffrn_reflns_limit_l_max 10
_diffrn_reflns_limit_l_min -10
_diffrn_reflns_number 24929
_diffrn_reflns_point_group_measured_fraction_full 1.000
_diffrn_reflns_point_group_measured_fraction_max 0.998
_diffrn_reflns_theta_full 25.242
_diffrn_reflns_theta_max 27.866
_diffrn_reflns_theta_min 2.108
_exptl_absorpt_coefficient_mu 6.303
_exptl_absorpt_correction_type none
_exptl_crystal_colour 'clear light red'
_exptl_crystal_colour_lustre clear
_exptl_crystal_colour_modifier light
_exptl_crystal_colour_primary red
_exptl_crystal_density_diffrn 2.394
_exptl_crystal_description block
_exptl_crystal_F_000 1560
_exptl_crystal_size_max 0.05
_exptl_crystal_size_mid 0.04
_exptl_crystal_size_min 0.03
_refine_diff_density_max 1.086
_refine_diff_density_min -1.387
_refine_diff_density_rms 0.195
_refine_ls_extinction_method none
_refine_ls_goodness_of_fit_ref 1.170
_refine_ls_hydrogen_treatment constr
_refine_ls_matrix_type full
_refine_ls_number_parameters 105
_refine_ls_number_reflns 2858
_refine_ls_number_restraints 0
_refine_ls_restrained_S_all 1.170
_refine_ls_R_factor_all 0.0446
_refine_ls_R_factor_gt 0.0372
_refine_ls_shift/su_max 0.000
_refine_ls_shift/su_mean 0.000
_refine_ls_structure_factor_coef Fsqd
_refine_ls_weighting_details 'w=1/[\s^2^(Fo^2^)+(0.0307P)^2^+7.4252P] where P=(Fo^2^+2Fc^2^)/3'
_refine_ls_weighting_scheme calc
_refine_ls_wR_factor_gt 0.0769
_refine_ls_wR_factor_ref 0.0808
_reflns_Friedel_coverage 0.000
_reflns_number_gt 2480
_reflns_number_total 2858
_reflns_threshold_expression 'I > 2\s(I)'
_cod_data_source_file d0nj02586k2.cif
_cod_data_source_block 4
_cod_depositor_comments
;Adding full bibliography for 7059789--7059793.cif.

 Adding full bibliography for 7059789--7059793.cif.
;
_cod_database_code 7059792
_shelx_shelxl_version_number 2018/3
_shelx_space_group_comment
;
The symmetry employed for this shelxl refinement is uniquely defined
by the following loop, which should always be used as a source of
symmetry information in preference to the above space-group names.
They are only intended as comments.
;
_shelx_estimated_absorpt_t_max 0.833
_shelx_estimated_absorpt_t_min 0.743
_olex2_refinement_description
;
1. Fixed Uiso
 At 1.2 times of:
  All C(H,H) groups
 At 1.5 times of:
  All C(H,H,H) groups
2.a Secondary CH2 refined with riding coordinates:
 C1(H1A,H1B), C2(H2A,H2B), C3(H3A,H3B), C4(H4A,H4B)
2.b Idealised Me refined as rotating group:
 C6(H6A,H6B,H6C), C7(H7A,H7B,H7C)
;
_olex2_submission_special_instructions 'No special instructions were received'

loop_
_space_group_symop_operation_xyz
'x, y, z'
'-x+1/2, -y, z+1/2'
'x+1/2, -y+1/2, -z+1/2'
'-x, y+1/2, -z'
'-x, -y, -z'
'x-1/2, y, -z-1/2'
'-x-1/2, y-1/2, z-1/2'
'x, -y-1/2, z'

loop_
_atom_site_label
_atom_site_type_symbol
_atom_site_fract_x
_atom_site_fract_y
_atom_site_fract_z
_atom_site_U_iso_or_equiv
_atom_site_adp_type
_atom_site_occupancy
_atom_site_site_symmetry_order
_atom_site_calc_flag
_atom_site_refinement_flags_posn
_atom_site_refinement_flags_adp
_atom_site_refinement_flags_occupancy
_atom_site_disorder_assembly
_atom_site_disorder_group
I1 I 0.39045(2) 0.62647(2) 0.43371(4) 0.02056(10) Uani 1 1 d . . . . .
I2 I 0.55346(3) 0.57401(2) 0.27143(5) 0.03568(12) Uani 1 1 d . . . . .
Ni1 Ni 0.26848(6) 0.750000 0.71973(10) 0.01473(18) Uani 1 2 d S T P . .
S1 S 0.23488(8) 0.66955(6) 0.54651(15) 0.0183(2) Uani 1 1 d . . . . .
N1 N 0.2899(3) 0.6835(2) 0.8935(5) 0.0191(8) Uani 1 1 d . . . . .
C1 C 0.4186(5) 0.750000 1.0201(11) 0.0294(17) Uani 1 2 d S T P . .
H1A H 0.394502 0.750001 1.134187 0.035 Uiso 1 2 calc RS T P . .
H1B H 0.484747 0.749999 1.028203 0.035 Uiso 1 2 calc RS T P . .
C2 C 0.3892(3) 0.6836(3) 0.9345(6) 0.0231(10) Uani 1 1 d . . . . .
H2A H 0.423919 0.677850 0.831072 0.028 Uiso 1 1 calc R . . . .
H2B H 0.402716 0.643734 1.007187 0.028 Uiso 1 1 calc R . . . .
C3 C 0.2369(4) 0.7099(3) 1.0385(6) 0.0238(11) Uani 1 1 d . . . . .
H3A H 0.263669 0.692598 1.142757 0.029 Uiso 1 1 calc R . . . .
H3B H 0.174657 0.692601 1.031806 0.029 Uiso 1 1 calc R . . . .
C4 C 0.2655(3) 0.6107(2) 0.8487(6) 0.0211(10) Uani 1 1 d . . . . .
H4A H 0.239180 0.587841 0.946969 0.025 Uiso 1 1 calc R . . . .
H4B H 0.320703 0.585270 0.819034 0.025 Uiso 1 1 calc R . . . .
C5 C 0.1991(3) 0.6052(2) 0.7049(6) 0.0198(10) Uani 1 1 d . . . . .
C6 C 0.1030(4) 0.6249(3) 0.7477(7) 0.0287(12) Uani 1 1 d . . . . .
H6A H 0.100653 0.673943 0.778590 0.043 Uiso 1 1 calc GR . . . .
H6B H 0.082176 0.596593 0.840575 0.043 Uiso 1 1 calc GR . . . .
H6C H 0.064514 0.616936 0.651426 0.043 Uiso 1 1 calc GR . . . .
C7 C 0.2021(4) 0.5322(2) 0.6344(7) 0.0249(11) Uani 1 1 d . . . . .
H7A H 0.162941 0.529467 0.537253 0.037 Uiso 1 1 calc GR . . . .
H7B H 0.181530 0.499283 0.718417 0.037 Uiso 1 1 calc GR . . . .
H7C H 0.263568 0.520922 0.602054 0.037 Uiso 1 1 calc GR . . . .

loop_
_atom_site_aniso_label
_atom_site_aniso_U_11
_atom_site_aniso_U_22
_atom_site_aniso_U_33
_atom_site_aniso_U_23
_atom_site_aniso_U_13
_atom_site_aniso_U_12
I1 0.02424(17) 0.02084(16) 0.01659(17) -0.00070(11) 0.00022(12) -0.00057(12)
I2 0.02587(19) 0.0526(3) 0.0286(2) -0.00681(17) 0.00445(15) 0.00454(16)
Ni1 0.0173(4) 0.0139(4) 0.0131(4) 0.000 -0.0013(3) 0.000
S1 0.0233(6) 0.0142(5) 0.0174(6) -0.0007(4) -0.0024(5) 0.0017(4)
N1 0.0184(19) 0.0209(19) 0.018(2) 0.0003(16) -0.0017(16) 0.0010(15)
C1 0.022(4) 0.032(4) 0.034(4) 0.000 -0.007(3) 0.000
C2 0.021(2) 0.026(2) 0.022(3) 0.003(2) -0.004(2) 0.006(2)
C3 0.025(3) 0.029(3) 0.018(3) 0.001(2) 0.006(2) 0.000(2)
C4 0.027(2) 0.020(2) 0.017(2) 0.0018(18) -0.003(2) 0.0004(19)
C5 0.020(2) 0.017(2) 0.022(3) 0.0041(19) 0.0003(19) -0.0025(18)
C6 0.026(3) 0.031(3) 0.030(3) 0.000(2) 0.002(2) 0.001(2)
C7 0.029(3) 0.018(2) 0.028(3) 0.001(2) 0.000(2) -0.002(2)

loop_
_atom_type_symbol
_atom_type_description
_atom_type_scat_dispersion_real
_atom_type_scat_dispersion_imag
_atom_type_scat_source
C C 0.0033 0.0016 'International Tables Vol C Tables 4.2.6.8 and 6.1.1.4'
H H 0.0000 0.0000 'International Tables Vol C Tables 4.2.6.8 and 6.1.1.4'
I I -0.4742 1.8119 'International Tables Vol C Tables 4.2.6.8 and 6.1.1.4'
N N 0.0061 0.0033 'International Tables Vol C Tables 4.2.6.8 and 6.1.1.4'
Ni Ni 0.3393 1.1124 'International Tables Vol C Tables 4.2.6.8 and 6.1.1.4'
S S 0.1246 0.1234 'International Tables Vol C Tables 4.2.6.8 and 6.1.1.4'

loop_
_geom_angle_atom_site_label_1
_geom_angle_atom_site_label_2
_geom_angle_atom_site_label_3
_geom_angle
_geom_angle_site_symmetry_1
_geom_angle_site_symmetry_3
_geom_angle_publ_flag
S1 I1 I2 173.28(3) . . ?
S1 Ni1 S1 92.53(7) 8_575 . ?
N1 Ni1 S1 91.77(13) 8_575 8_575 ?
N1 Ni1 S1 173.29(13) 8_575 . ?
N1 Ni1 S1 173.29(13) . 8_575 ?
N1 Ni1 S1 91.77(13) . . ?
N1 Ni1 N1 83.5(2) 8_575 . ?
Ni1 S1 I1 104.36(5) . . ?
C5 S1 I1 106.27(16) . . ?
C5 S1 Ni1 95.85(16) . . ?
C2 N1 Ni1 108.6(3) . . ?
C3 N1 Ni1 104.7(3) . . ?
C3 N1 C2 110.0(4) . . ?
C4 N1 Ni1 114.2(3) . . ?
C4 N1 C2 107.0(4) . . ?
C4 N1 C3 112.3(4) . . ?
H1A C1 H1B 107.5 . . ?
C2 C1 H1A 108.6 . . ?
C2 C1 H1A 108.6 8_575 . ?
C2 C1 H1B 108.6 8_575 . ?
C2 C1 H1B 108.6 . . ?
C2 C1 C2 114.8(6) 8_575 . ?
N1 C2 C1 112.5(5) . . ?
N1 C2 H2A 109.1 . . ?
N1 C2 H2B 109.1 . . ?
C1 C2 H2A 109.1 . . ?
C1 C2 H2B 109.1 . . ?
H2A C2 H2B 107.8 . . ?
N1 C3 C3 109.8(2) . 8_575 ?
N1 C3 H3A 109.7 . . ?
N1 C3 H3B 109.7 . . ?
C3 C3 H3A 109.7 8_575 . ?
C3 C3 H3B 109.7 8_575 . ?
H3A C3 H3B 108.2 . . ?
N1 C4 H4A 108.8 . . ?
N1 C4 H4B 108.8 . . ?
N1 C4 C5 114.0(4) . . ?
H4A C4 H4B 107.7 . . ?
C5 C4 H4A 108.8 . . ?
C5 C4 H4B 108.8 . . ?
C4 C5 S1 106.9(3) . . ?
C6 C5 S1 105.0(3) . . ?
C6 C5 C4 114.8(4) . . ?
C7 C5 S1 110.7(3) . . ?
C7 C5 C4 109.3(4) . . ?
C7 C5 C6 110.1(4) . . ?
C5 C6 H6A 109.5 . . ?
C5 C6 H6B 109.5 . . ?
C5 C6 H6C 109.5 . . ?
H6A C6 H6B 109.5 . . ?
H6A C6 H6C 109.5 . . ?
H6B C6 H6C 109.5 . . ?
C5 C7 H7A 109.5 . . ?
C5 C7 H7B 109.5 . . ?
C5 C7 H7C 109.5 . . ?
H7A C7 H7B 109.5 . . ?
H7A C7 H7C 109.5 . . ?
H7B C7 H7C 109.5 . . ?

loop_
_geom_bond_atom_site_label_1
_geom_bond_atom_site_label_2
_geom_bond_distance
_geom_bond_site_symmetry_2
_geom_bond_publ_flag
I1 I2 2.9457(6) . ?
I1 S1 2.6315(13) . ?
Ni1 S1 2.1512(13) 8_575 ?
Ni1 S1 2.1513(13) . ?
Ni1 N1 1.930(4) . ?
Ni1 N1 1.930(4) 8_575 ?
S1 C5 1.863(5) . ?
N1 C2 1.520(6) . ?
N1 C3 1.503(6) . ?
N1 C4 1.497(6) . ?
C1 H1A 0.9900 . ?
C1 H1B 0.9900 . ?
C1 C2 1.522(7) . ?
C1 C2 1.522(7) 8_575 ?
C2 H2A 0.9900 . ?
C2 H2B 0.9900 . ?
C3 C3 1.551(10) 8_575 ?
C3 H3A 0.9900 . ?
C3 H3B 0.9900 . ?
C4 H4A 0.9900 . ?
C4 H4B 0.9900 . ?
C4 C5 1.531(7) . ?
C5 C6 1.525(7) . ?
C5 C7 1.522(7) . ?
C6 H6A 0.9800 . ?
C6 H6B 0.9800 . ?
C6 H6C 0.9800 . ?
C7 H7A 0.9800 . ?
C7 H7B 0.9800 . ?
C7 H7C 0.9800 . ?

loop_
_geom_torsion_atom_site_label_1
_geom_torsion_atom_site_label_2
_geom_torsion_atom_site_label_3
_geom_torsion_atom_site_label_4
_geom_torsion
_geom_torsion_site_symmetry_1
_geom_torsion_site_symmetry_2
_geom_torsion_site_symmetry_3
_geom_torsion_site_symmetry_4
_geom_torsion_publ_flag
I1 S1 C5 C4 66.4(3) . . . . ?
I1 S1 C5 C6 -171.2(3) . . . . ?
I1 S1 C5 C7 -52.5(4) . . . . ?
Ni1 S1 C5 C4 -40.4(3) . . . . ?
Ni1 S1 C5 C6 81.9(3) . . . . ?
Ni1 S1 C5 C7 -159.3(3) . . . . ?
Ni1 N1 C2 C1 69.6(5) . . . . ?
Ni1 N1 C3 C3 -34.2(2) . . . 8_575 ?
Ni1 N1 C4 C5 -20.8(5) . . . . ?
N1 C4 C5 S1 42.2(5) . . . . ?
N1 C4 C5 C6 -73.8(5) . . . . ?
N1 C4 C5 C7 161.9(4) . . . . ?
C2 N1 C3 C3 82.3(3) . . . 8_575 ?
C2 N1 C4 C5 -140.9(4) . . . . ?
C2 C1 C2 N1 -49.9(8) 8_575 . . . ?
C3 N1 C2 C1 -44.5(6) . . . . ?
C3 N1 C4 C5 98.2(5) . . . . ?
C4 N1 C2 C1 -166.7(5) . . . . ?
C4 N1 C3 C3 -158.6(3) . . . 8_575 ?
